data_4349732
loop_
_publ_author_name
'Wang, Zhongxia'
'Lv, Xing-Hui'
'Liu, Yu-Ling'
'Lu, Yang'
'Chen, Hai-Peng'
'Ge, Jia-Zhen'

_publ_section_title
;
 Prominent dielectric transitions in layered organic--inorganic hybrids:
 (isoamyl-ammonium)2CdX4 (X = Cl and Br)
;
_journal_issue 8
_journal_name_full 'Inorganic Chemistry Frontiers'
_journal_page_first 1330
_journal_paper_doi 10.1039/C7QI00270J
_journal_volume 4
_journal_year 2017
_chemical_formula_moiety 'Br4 Cd, 2(C5 H14 N)'
_chemical_formula_sum 'C10 H28 Br4 Cd N2'
_chemical_formula_weight 608.35
_space_group_crystal_system orthorhombic
_space_group_IT_number 64
_space_group_name_Hall '-C 2ac 2'
_space_group_name_H-M_alt 'C m c e'
_atom_sites_solution_hydrogens difmap
_audit_creation_method SHELXL-2014/7
_audit_update_record
;
2017-04-20 deposited with the CCDC.
2017-07-06 downloaded from the CCDC.
;
_cell_angle_alpha 90
_cell_angle_beta 90
_cell_angle_gamma 90
_cell_formula_units_Z 4
_cell_length_a 8.0554(10)
_cell_length_b 33.2382(9)
_cell_length_c 8.0623(5)
_cell_measurement_reflns_used 109
_cell_measurement_temperature 298(2)
_cell_measurement_theta_max 27.4855
_cell_measurement_theta_min 2.4510
_cell_volume 2158.7(3)
_computing_data_collection 'CrystalClear (Rigaku Inc., 2008)'
_computing_molecular_graphics 'Bruker SHELXTL'
_computing_publication_material 'Bruker SHELXTL'
_computing_structure_refinement 'SHELXL-2014/7 (Sheldrick, 2014)'
_computing_structure_solution 'SHELXL-2014/7 (Sheldrick, 2014)'
_diffrn_ambient_temperature 298(2)
_diffrn_measured_fraction_theta_full 0.543
_diffrn_measured_fraction_theta_max 0.548
_diffrn_measurement_device_type 'Rigaku Mercury CCD'
_diffrn_measurement_method \w
_diffrn_radiation_type MoK\a
_diffrn_radiation_wavelength 0.71073
_diffrn_reflns_av_R_equivalents 0.1299
_diffrn_reflns_av_unetI/netI 0.0789
_diffrn_reflns_Laue_measured_fraction_full 0.543
_diffrn_reflns_Laue_measured_fraction_max 0.548
_diffrn_reflns_limit_h_max 10
_diffrn_reflns_limit_h_min -10
_diffrn_reflns_limit_k_max 42
_diffrn_reflns_limit_k_min -42
_diffrn_reflns_limit_l_max 10
_diffrn_reflns_limit_l_min -10
_diffrn_reflns_number 4805
_diffrn_reflns_point_group_measured_fraction_full 0.543
_diffrn_reflns_point_group_measured_fraction_max 0.548
_diffrn_reflns_theta_full 25.242
_diffrn_reflns_theta_max 27.402
_diffrn_reflns_theta_min 2.451
_diffrn_source 'fine-focus sealed tube'
_exptl_absorpt_coefficient_mu 8.404
_exptl_absorpt_correction_T_max 0.719
_exptl_absorpt_correction_T_min 0.679
_exptl_absorpt_correction_type multi-scan
_exptl_absorpt_process_details 'CrystalClear (Rigaku, 2005)'
_exptl_crystal_colour colourless
_exptl_crystal_density_diffrn 1.872
_exptl_crystal_density_method 'not measured'
_exptl_crystal_description flake
_exptl_crystal_F_000 1940
_exptl_crystal_size_max 0.3
_exptl_crystal_size_mid 0.2
_exptl_crystal_size_min 0.2
_refine_diff_density_max 2.074
_refine_diff_density_min -1.483
_refine_diff_density_rms 0.245
_refine_ls_extinction_method none
_refine_ls_goodness_of_fit_ref 1.127
_refine_ls_hydrogen_treatment constr
_refine_ls_matrix_type full
_refine_ls_number_parameters 67
_refine_ls_number_reflns 729
_refine_ls_number_restraints 77
_refine_ls_restrained_S_all 1.076
_refine_ls_R_factor_all 0.1449
_refine_ls_R_factor_gt 0.1074
_refine_ls_shift/su_max 0.001
_refine_ls_shift/su_mean 0.000
_refine_ls_structure_factor_coef Fsqd
_refine_ls_weighting_details 'w=1/[\s^2^(Fo^2^)+(0.1594P)^2^] where P=(Fo^2^+2Fc^2^)/3'
_refine_ls_weighting_scheme calc
_refine_ls_wR_factor_gt 0.2686
_refine_ls_wR_factor_ref 0.3026
_reflns_Friedel_coverage 0.000
_reflns_number_gt 483
_reflns_number_total 729
_reflns_threshold_expression 'I > 2\s(I)'
_cod_data_source_file c7qi00270j2.cif
_cod_data_source_block 1
_cod_depositor_comments
;
The following automatic conversions were performed:

data item '_exptl_absorpt_correction_type' value 'Multi-scan' was
changed to 'multi-scan' in accordance with the
/home/saulius/struct/COD-crude-data/automatic-downloads/DataCite-retrospective/RSC/depositions/lib/dictionaries/cif_core.dic
dictionary named 'cif_core.dic' version 2.4.2 last updated on
2011-04-26.

Automatic conversion script
Id: cif_fix_values 6909 2019-04-08 15:41:33Z antanas 
;
_cod_original_sg_symbol_Hall '-C 2bc 2'
_cod_original_sg_symbol_H-M 'C m c a'
_cod_database_code 4349732
_shelx_shelxl_version_number 2014/7
_shelx_space_group_comment
;
The symmetry employed for this shelxl refinement is uniquely defined
by the following loop, which should always be used as a source of
symmetry information in preference to the above space-group names.
They are only intended as comments.
;

loop_
_space_group_symop_operation_xyz
'x, y, z'
'-x, -y+1/2, z+1/2'
'-x, y+1/2, -z+1/2'
'x, -y, -z'
'x+1/2, y+1/2, z'
'-x+1/2, -y+1, z+1/2'
'-x+1/2, y+1, -z+1/2'
'x+1/2, -y+1/2, -z'
'-x, -y, -z'
'x, y-1/2, -z-1/2'
'x, -y-1/2, z-1/2'
'-x, y, z'
'-x+1/2, -y+1/2, -z'
'x+1/2, y, -z-1/2'
'x+1/2, -y, z-1/2'
'-x+1/2, y+1/2, z'

loop_
_atom_site_label
_atom_site_type_symbol
_atom_site_fract_x
_atom_site_fract_y
_atom_site_fract_z
_atom_site_U_iso_or_equiv
_atom_site_adp_type
_atom_site_occupancy
_atom_site_site_symmetry_order
_atom_site_calc_flag
_atom_site_refinement_flags_posn
_atom_site_refinement_flags_adp
_atom_site_refinement_flags_occupancy
Cd1 Cd 0.5000 0.5000 0.0000 0.0641(10) Uani 1 4 d S TU P
Br1 Br 0.7500 0.50959(16) 0.2500 0.083(2) Uani 1 2 d S TU P
Br2 Br 0.5000 0.41949(10) 0.0395(5) 0.112(2) Uani 1 2 d S TU P
N1 N 1.0000 0.5671(8) -0.008(12) 0.124(11) Uani 1 2 d DS TU P
H1A H 1.0000 0.5460 0.0601 0.186 Uiso 1 2 d R U P
H1B H 0.9098 0.5663 -0.0716 0.186 Uiso 0.5 1 d R U P
H1C H 1.0902 0.5663 -0.0716 0.186 Uiso 0.5 1 d R U P
C5 C 0.934(8) 0.6043(10) 0.064(7) 0.147(17) Uani 0.5 1 d D U P
H5A H 0.9841 0.6077 0.1717 0.177 Uiso 0.5 1 d R U P
H5B H 0.8169 0.6013 0.0801 0.177 Uiso 0.5 1 d R U P
C4 C 0.970(11) 0.6416(10) -0.041(6) 0.16(2) Uani 0.5 1 d D U P
H4A H 0.8960 0.6421 -0.1343 0.193 Uiso 0.5 1 d R U P
H4B H 1.0818 0.6414 -0.0815 0.193 Uiso 0.5 1 d R U P
C3 C 0.941(8) 0.6794(10) 0.063(7) 0.17(2) Uani 0.5 1 d D U P
H3A H 0.8566 0.6749 0.1539 0.252 Uiso 0.5 1 d R U P
C1 C 0.898(8) 0.7147(12) -0.051(9) 0.19(2) Uani 0.5 1 d D U P
H1D H 0.7786 0.7158 -0.0545 0.280 Uiso 0.5 1 d R U P
H1E H 0.9399 0.7392 -0.0051 0.280 Uiso 0.5 1 d R U P
H1F H 0.9399 0.7112 -0.1616 0.280 Uiso 0.5 1 d R U P
C2 C 1.099(10) 0.689(2) 0.162(9) 0.19(3) Uani 0.5 1 d D U P
H2A H 1.1523 0.6743 0.2544 0.280 Uiso 0.5 1 d R U P
H2B H 1.1828 0.6934 0.0699 0.280 Uiso 0.5 1 d R U P
H2C H 1.0609 0.7146 0.2066 0.280 Uiso 0.5 1 d R U P

loop_
_atom_site_aniso_label
_atom_site_aniso_U_11
_atom_site_aniso_U_22
_atom_site_aniso_U_33
_atom_site_aniso_U_23
_atom_site_aniso_U_13
_atom_site_aniso_U_12
Cd1 0.0563(13) 0.0776(18) 0.0585(17) 0.00(2) 0.000 0.000
Br1 0.071(2) 0.116(6) 0.062(2) 0.000 -0.0126(12) 0.000
Br2 0.196(5) 0.071(2) 0.069(5) -0.0013(15) 0.000 0.000
N1 0.11(2) 0.111(18) 0.15(3) -0.03(3) 0.000 0.000
C5 0.16(3) 0.12(2) 0.17(4) -0.05(2) -0.01(3) 0.01(2)
C4 0.20(4) 0.12(2) 0.17(4) -0.04(2) -0.01(3) 0.03(3)
C3 0.21(4) 0.12(2) 0.18(4) -0.04(2) -0.03(3) 0.05(3)
C1 0.22(5) 0.14(2) 0.20(5) -0.02(3) -0.02(4) 0.06(3)
C2 0.24(5) 0.13(4) 0.18(5) -0.02(3) -0.05(4) 0.01(4)

loop_
_atom_type_symbol
_atom_type_description
_atom_type_scat_dispersion_real
_atom_type_scat_dispersion_imag
_atom_type_scat_source
C C 0.0033 0.0016 'International Tables Vol C Tables 4.2.6.8 and 6.1.1.4'
H H 0.0000 0.0000 'International Tables Vol C Tables 4.2.6.8 and 6.1.1.4'
N N 0.0061 0.0033 'International Tables Vol C Tables 4.2.6.8 and 6.1.1.4'
Br Br -0.2901 2.4595 'International Tables Vol C Tables 4.2.6.8 and 6.1.1.4'
Cd Cd -0.8075 1.2024 'International Tables Vol C Tables 4.2.6.8 and 6.1.1.4'

loop_
_geom_angle_atom_site_label_1
_geom_angle_atom_site_label_2
_geom_angle_atom_site_label_3
_geom_angle
_geom_angle_site_symmetry_1
_geom_angle_site_symmetry_3
Br2 Cd1 Br2 180.0 9_665 .
Br2 Cd1 Br1 91.56(12) 9_665 9_665
Br2 Cd1 Br1 88.44(12) . 9_665
Br2 Cd1 Br1 88.44(12) 9_665 14_456
Br2 Cd1 Br1 91.56(12) . 14_456
Br1 Cd1 Br1 90.76(3) 9_665 14_456
Br2 Cd1 Br1 91.56(12) 9_665 6_654
Br2 Cd1 Br1 88.44(12) . 6_654
Br1 Cd1 Br1 89.24(2) 9_665 6_654
Br1 Cd1 Br1 180.0 14_456 6_654
Br2 Cd1 Br1 88.44(12) 9_665 .
Br2 Cd1 Br1 91.56(12) . .
Br1 Cd1 Br1 180.0 9_665 .
Br1 Cd1 Br1 89.24(3) 14_456 .
Br1 Cd1 Br1 90.76(3) 6_654 .
Cd1 Br1 Cd1 167.2(2) . 6_655
C5 N1 C5 42(6) 12_755 .
C5 C5 N1 69(3) 12_755 .
C5 C5 C4 79(4) 12_755 .
N1 C5 C4 113(2) . .
C5 C5 C4 63(3) 12_755 12_755
N1 C5 C4 105(3) . 12_755
C4 C5 C4 16(6) . 12_755
C4 C4 C3 99(3) 12_755 .
C4 C4 C5 101(4) 12_755 .
C3 C4 C5 109.7(19) . .
C4 C4 C3 65(4) 12_755 12_755
C3 C4 C3 34(4) . 12_755
C5 C4 C3 114(3) . 12_755
C4 C4 C5 63(3) 12_755 12_755
C3 C4 C5 114(3) . 12_755
C5 C4 C5 38(5) . 12_755
C3 C4 C5 96(4) 12_755 12_755
C2 C3 C3 110(9) 12_755 12_755
C2 C3 C4 145(5) 12_755 .
C3 C3 C4 81(3) 12_755 .
C2 C3 C1 100(5) 12_755 .
C3 C3 C1 103(3) 12_755 .
C4 C3 C1 109.7(19) . .
C2 C3 C2 76(10) 12_755 .
C3 C3 C2 34(3) 12_755 .
C4 C3 C2 110(2) . .
C1 C3 C2 110(2) . .
C2 C3 C4 148(5) 12_755 12_755
C3 C3 C4 65(4) 12_755 12_755
C4 C3 C4 17(6) . 12_755
C1 C3 C4 112(2) . 12_755
C2 C3 C4 94(5) . 12_755
C2 C3 C1 115(5) 12_755 12_755
C3 C3 C1 49(2) 12_755 12_755
C4 C3 C1 98(3) . 12_755
C1 C3 C1 54(4) . 12_755
C2 C3 C1 65(3) . 12_755
C4 C3 C1 86(4) 12_755 12_755
C3 C1 C1 77(3) . 12_755
C3 C1 C2 28(2) . 12_755
C1 C1 C2 89(4) 12_755 12_755
C3 C1 C3 28(3) . 12_755
C1 C1 C3 49(2) 12_755 12_755
C2 C1 C3 46.5(15) 12_755 12_755
C3 C2 C3 35(7) 12_755 .
C3 C2 C2 70(9) 12_755 12_755
C3 C2 C2 34(3) . 12_755
C3 C2 C1 52(4) 12_755 12_755
C3 C2 C1 69(3) . 12_755
C2 C2 C1 91(4) 12_755 12_755

loop_
_geom_bond_atom_site_label_1
_geom_bond_atom_site_label_2
_geom_bond_distance
_geom_bond_site_symmetry_2
Cd1 Br2 2.695(3) 9_665
Cd1 Br2 2.695(3) .
Cd1 Br1 2.8670(6) 9_665
Cd1 Br1 2.8670(6) 14_456
Cd1 Br1 2.8670(6) 6_654
Cd1 Br1 2.8670(6) .
Br1 Cd1 2.8670(6) 6_655
N1 C5 1.47(2) 12_755
N1 C5 1.47(2) .
C5 C5 1.06(13) 12_755
C5 C4 1.53(2) .
C5 C4 1.69(6) 12_755
C4 C4 0.49(17) 12_755
C4 C3 1.53(2) .
C4 C3 1.67(6) 12_755
C4 C5 1.69(6) 12_755
C3 C2 0.92(6) 12_755
C3 C3 0.95(12) 12_755
C3 C1 1.53(2) .
C3 C2 1.54(2) .
C3 C4 1.67(6) 12_755
C3 C1 1.98(7) 12_755
C1 C1 1.65(13) 12_755
C1 C2 1.91(7) 12_755
C1 C3 1.98(7) 12_755
C2 C3 0.92(6) 12_755
C2 C2 1.59(16) 12_755
C2 C1 1.91(7) 12_755

loop_
_geom_hbond_atom_site_label_D
_geom_hbond_atom_site_label_H
_geom_hbond_atom_site_label_A
_geom_hbond_distance_DH
_geom_hbond_distance_HA
_geom_hbond_distance_DA
_geom_hbond_angle_DHA
_geom_hbond_site_symmetry_A
N1 H1A Br1 0.89 2.80 3.47(7) 132.5 .
N1 H1A Br1 0.89 2.80 3.47(7) 132.5 14_556

loop_
_geom_torsion_atom_site_label_1
_geom_torsion_atom_site_label_2
_geom_torsion_atom_site_label_3
_geom_torsion_atom_site_label_4
_geom_torsion
_geom_torsion_site_symmetry_1
_geom_torsion_site_symmetry_4
C5 N1 C5 C4 67(6) 12_755 .
C5 N1 C5 C4 53(4) 12_755 12_755
C5 C5 C4 C4 0.003(11) 12_755 12_755
N1 C5 C4 C4 -61(5) . 12_755
C5 C5 C4 C3 -103(4) 12_755 .
N1 C5 C4 C3 -165(5) . .
C4 C5 C4 C3 -103(4) 12_755 .
C5 C5 C4 C3 -67(6) 12_755 12_755
N1 C5 C4 C3 -128(6) . 12_755
C4 C5 C4 C3 -67(6) 12_755 12_755
N1 C5 C4 C5 -61(5) . 12_755
C4 C5 C4 C5 -0.003(10) 12_755 12_755
C4 C4 C3 C2 -113(17) 12_755 12_755
C5 C4 C3 C2 -9(18) . 12_755
C3 C4 C3 C2 -113(17) 12_755 12_755
C5 C4 C3 C2 -49(18) 12_755 12_755
C4 C4 C3 C3 0.001(10) 12_755 12_755
C5 C4 C3 C3 105(5) . 12_755
C5 C4 C3 C3 64(4) 12_755 12_755
C4 C4 C3 C1 101(3) 12_755 .
C5 C4 C3 C1 -154(6) . .
C3 C4 C3 C1 101(3) 12_755 .
C5 C4 C3 C1 165(5) 12_755 .
C4 C4 C3 C2 -20(3) 12_755 .
C5 C4 C3 C2 85(6) . .
C3 C4 C3 C2 -20(3) 12_755 .
C5 C4 C3 C2 44(5) 12_755 .
C5 C4 C3 C4 105(5) . 12_755
C3 C4 C3 C4 -0.001(11) 12_755 12_755
C5 C4 C3 C4 64(4) 12_755 12_755
C4 C4 C3 C1 46(2) 12_755 12_755
C5 C4 C3 C1 151(6) . 12_755
C3 C4 C3 C1 46(2) 12_755 12_755
C5 C4 C3 C1 110(5) 12_755 12_755
C2 C3 C1 C1 114(8) 12_755 12_755
C3 C3 C1 C1 0.001(5) 12_755 12_755
C4 C3 C1 C1 -85(3) . 12_755
C2 C3 C1 C1 35(3) . 12_755
C4 C3 C1 C1 -68(5) 12_755 12_755
C3 C3 C1 C2 -114(8) 12_755 12_755
C4 C3 C1 C2 161(10) . 12_755
C2 C3 C1 C2 -78(10) . 12_755
C4 C3 C1 C2 179(12) 12_755 12_755
C1 C3 C1 C2 -114(8) 12_755 12_755
C2 C3 C1 C3 114(8) 12_755 12_755
C4 C3 C1 C3 -85(3) . 12_755
C2 C3 C1 C3 35(3) . 12_755
C4 C3 C1 C3 -68(5) 12_755 12_755
C1 C3 C1 C3 -0.001(5) 12_755 12_755
C2 C3 C2 C3 180.000(12) 12_755 12_755
C4 C3 C2 C3 36(5) . 12_755
C1 C3 C2 C3 -85(4) . 12_755
C4 C3 C2 C3 30(3) 12_755 12_755
C1 C3 C2 C3 -53(3) 12_755 12_755
C3 C3 C2 C2 180.000(12) 12_755 12_755
C4 C3 C2 C2 -144(5) . 12_755
C1 C3 C2 C2 95(4) . 12_755
C4 C3 C2 C2 -150(3) 12_755 12_755
C1 C3 C2 C2 127(3) 12_755 12_755
C2 C3 C2 C1 -127(3) 12_755 12_755
C3 C3 C2 C1 53(3) 12_755 12_755
C4 C3 C2 C1 89(3) . 12_755
C1 C3 C2 C1 -31(4) . 12_755
C4 C3 C2 C1 84(3) 12_755 12_755
